data_4127561
loop_
_publ_author_name
'Alharis, Raed A.'
'McMullin, Claire L.'
'Davies, David L.'
'Singh, Kuldip'
'Macgregor, Stuart A.'

_publ_section_title
;
 The Importance of Kinetic and Thermodynamic Control when Assessing
 Mechanisms of Carboxylate-Assisted C-H Activation.
;
_journal_issue 22
_journal_name_full 'Journal of the American Chemical Society'
_journal_page_first 8896
_journal_page_last 8906
_journal_paper_doi 10.1021/jacs.9b02073
_journal_volume 141
_journal_year 2019
_chemical_formula_moiety 'C20 H24 Cl Ir N2'
_chemical_formula_sum 'C20 H24 Cl Ir N2'
_chemical_formula_weight 520.06
_space_group_IT_number 14
_space_group_name_Hall '-P 2yn'
_space_group_name_H-M_alt 'P 1 21/n 1'
_symmetry_cell_setting monoclinic
_symmetry_space_group_name_Hall '-P 2yn'
_symmetry_space_group_name_H-M 'P 1 21/n 1'
_atom_sites_solution_hydrogens geom
_atom_sites_solution_primary direct
_atom_sites_solution_secondary difmap
_audit_creation_method SHELXL-97
_cell_angle_alpha 90.00
_cell_angle_beta 93.433(4)
_cell_angle_gamma 90.00
_cell_formula_units_Z 4
_cell_length_a 8.2734(17)
_cell_length_b 14.594(3)
_cell_length_c 15.557(3)
_cell_measurement_reflns_used 772
_cell_measurement_temperature 150(2)
_cell_measurement_theta_max 23.702
_cell_measurement_theta_min 2.834
_cell_volume 1875.0(7)
_computing_cell_refinement 'Bruker SMART'
_computing_data_collection 'Bruker SMART'
_computing_data_reduction 'Bruker SHELXTL'
_computing_molecular_graphics 'Bruker SHELXTL'
_computing_publication_material 'Bruker SHELXTL'
_computing_structure_refinement 'SHELXL-97 (Sheldrick, 1997)'
_computing_structure_solution 'SHELXS-97 (Sheldrick, 1990)'
_diffrn_ambient_temperature 150(2)
_diffrn_measured_fraction_theta_full 0.998
_diffrn_measured_fraction_theta_max 0.998
_diffrn_measurement_device_type 'Bruker Apex 2000 CCD area detector'
_diffrn_measurement_method 'phi and omega scans'
_diffrn_radiation_monochromator graphite
_diffrn_radiation_source 'fine-focus sealed tube'
_diffrn_radiation_type MoK\a
_diffrn_radiation_wavelength 0.71073
_diffrn_reflns_av_R_equivalents 0.0735
_diffrn_reflns_av_sigmaI/netI 0.0716
_diffrn_reflns_limit_h_max 10
_diffrn_reflns_limit_h_min -10
_diffrn_reflns_limit_k_max 18
_diffrn_reflns_limit_k_min -18
_diffrn_reflns_limit_l_max 19
_diffrn_reflns_limit_l_min -19
_diffrn_reflns_number 15555
_diffrn_reflns_theta_full 27.00
_diffrn_reflns_theta_max 27.00
_diffrn_reflns_theta_min 1.91
_exptl_absorpt_coefficient_mu 7.266
_exptl_absorpt_correction_T_max 0.831
_exptl_absorpt_correction_T_min 0.486
_exptl_absorpt_correction_type empirical
_exptl_absorpt_process_details
;
absoprtion correction based on 7276 reflections(SADABS);Rint 0.1616 before
correction and 0.0507 after.
;
_exptl_crystal_colour yellow
_exptl_crystal_density_diffrn 1.842
_exptl_crystal_density_method 'not measured'
_exptl_crystal_description block
_exptl_crystal_F_000 1008
_exptl_crystal_size_max 0.19
_exptl_crystal_size_mid 0.11
_exptl_crystal_size_min 0.09
_refine_diff_density_max 1.603
_refine_diff_density_min -1.153
_refine_diff_density_rms 0.184
_refine_ls_extinction_method none
_refine_ls_goodness_of_fit_ref 0.922
_refine_ls_hydrogen_treatment constr
_refine_ls_matrix_type full
_refine_ls_number_parameters 223
_refine_ls_number_reflns 4090
_refine_ls_number_restraints 0
_refine_ls_restrained_S_all 0.922
_refine_ls_R_factor_all 0.0493
_refine_ls_R_factor_gt 0.0358
_refine_ls_shift/su_max 0.000
_refine_ls_shift/su_mean 0.000
_refine_ls_structure_factor_coef Fsqd
_refine_ls_weighting_details 'calc w=1/[\s^2^(Fo^2^)+(0.0248P)^2^+0.0000P] where P=(Fo^2^+2Fc^2^)/3'
_refine_ls_weighting_scheme calc
_refine_ls_wR_factor_gt 0.0682
_refine_ls_wR_factor_ref 0.0714
_reflns_number_gt 3244
_reflns_number_total 4090
_reflns_threshold_expression >2sigma(I)
_cod_data_source_file ja9b02073_si_003.cif
_cod_data_source_block 1a-Me_17017
_cod_depositor_comments
;
The following automatic conversions were performed:

'_symmetry_cell_setting' value 'Monoclinic' changed to 'monoclinic'
according to
/home/data/users/saulius/crontab/automatic-downloads/current/ACS/lib/dictionaries/cif_core.dic
dictionary named 'cif_core.dic' version 2.4.2 from 2011-04-26.

Automatic conversion script
Id: cif_fix_values 4973 2017-02-22 13:04:09Z antanas 
;
_cod_original_sg_symbol_H-M P2(1)/n
_cod_database_code 4127561

loop_
_symmetry_equiv_pos_as_xyz
'x, y, z'
'-x+1/2, y+1/2, -z+1/2'
'-x, -y, -z'
'x-1/2, -y-1/2, z-1/2'

loop_
_atom_site_label
_atom_site_type_symbol
_atom_site_fract_x
_atom_site_fract_y
_atom_site_fract_z
_atom_site_U_iso_or_equiv
_atom_site_adp_type
_atom_site_occupancy
_atom_site_symmetry_multiplicity
_atom_site_calc_flag
_atom_site_refinement_flags
Ir1 Ir 0.33985(3) 0.180820(15) 0.190370(14) 0.01781(8) Uani 1 1 d .
Cl1 Cl 0.56663(18) 0.22689(10) 0.10952(9) 0.0264(3) Uani 1 1 d .
N1 N 0.3045(6) 0.0788(3) 0.0984(3) 0.0230(11) Uani 1 1 d .
N2 N 0.3923(6) 0.0003(3) 0.1128(3) 0.0235(11) Uani 1 1 d .
C1 C 0.2236(7) 0.0670(5) 0.0227(4) 0.0308(16) Uani 1 1 d .
H1 H 0.1520 0.1109 -0.0039 0.037 Uiso 1 1 calc R
C2 C 0.2577(7) -0.0174(4) -0.0121(4) 0.0325(16) Uani 1 1 d .
H2 H 0.2152 -0.0419 -0.0654 0.039 Uiso 1 1 calc R
C3 C 0.3657(7) -0.0587(4) 0.0463(4) 0.0287(15) Uani 1 1 d .
H3 H 0.4128 -0.1176 0.0410 0.034 Uiso 1 1 calc R
C4 C 0.4914(7) -0.0015(4) 0.1893(3) 0.0194(13) Uani 1 1 d .
C5 C 0.5878(7) -0.0768(4) 0.2106(4) 0.0289(15) Uani 1 1 d .
H5 H 0.5886 -0.1287 0.1737 0.035 Uiso 1 1 calc R
C6 C 0.6844(7) -0.0744(4) 0.2881(4) 0.0297(15) Uani 1 1 d .
H6 H 0.7526 -0.1248 0.3038 0.036 Uiso 1 1 calc R
C7 C 0.6801(7) 0.0012(4) 0.3414(4) 0.0280(15) Uani 1 1 d .
C8 C 0.5823(7) 0.0760(4) 0.3170(4) 0.0263(14) Uani 1 1 d .
H8 H 0.5813 0.1279 0.3537 0.032 Uiso 1 1 calc R
C9 C 0.4855(7) 0.0766(4) 0.2398(4) 0.0216(13) Uani 1 1 d .
C10 C 0.3141(7) 0.2894(4) 0.2815(4) 0.0232(14) Uani 1 1 d .
C11 C 0.2127(7) 0.2141(4) 0.3036(4) 0.0211(13) Uani 1 1 d .
C12 C 0.0971(7) 0.1988(4) 0.2305(4) 0.0216(13) Uani 1 1 d .
C13 C 0.1214(7) 0.2695(4) 0.1678(4) 0.0247(14) Uani 1 1 d .
C14 C 0.2519(7) 0.3250(4) 0.1991(4) 0.0265(14) Uani 1 1 d .
C15 C 0.4435(8) 0.3331(4) 0.3394(4) 0.0311(16) Uani 1 1 d .
H15A H 0.3967 0.3838 0.3710 0.047 Uiso 1 1 calc R
H15B H 0.5294 0.3566 0.3048 0.047 Uiso 1 1 calc R
H15C H 0.4888 0.2876 0.3804 0.047 Uiso 1 1 calc R
C16 C 0.2185(8) 0.1659(4) 0.3886(4) 0.0293(15) Uani 1 1 d .
H16A H 0.3315 0.1579 0.4098 0.044 Uiso 1 1 calc R
H16B H 0.1667 0.1057 0.3816 0.044 Uiso 1 1 calc R
H16C H 0.1611 0.2024 0.4299 0.044 Uiso 1 1 calc R
C17 C -0.0350(7) 0.1294(5) 0.2251(4) 0.0361(17) Uani 1 1 d .
H17A H -0.0221 0.0877 0.2744 0.054 Uiso 1 1 calc R
H17B H -0.0299 0.0944 0.1716 0.054 Uiso 1 1 calc R
H17C H -0.1400 0.1604 0.2258 0.054 Uiso 1 1 calc R
C18 C 0.0233(8) 0.2818(5) 0.0841(4) 0.0410(18) Uani 1 1 d .
H18A H -0.0545 0.3317 0.0898 0.062 Uiso 1 1 calc R
H18B H -0.0350 0.2249 0.0694 0.062 Uiso 1 1 calc R
H18C H 0.0956 0.2967 0.0384 0.062 Uiso 1 1 calc R
C19 C 0.3165(8) 0.4084(4) 0.1555(4) 0.0380(17) Uani 1 1 d .
H19A H 0.3036 0.4007 0.0929 0.057 Uiso 1 1 calc R
H19B H 0.4315 0.4161 0.1729 0.057 Uiso 1 1 calc R
H19C H 0.2564 0.4628 0.1724 0.057 Uiso 1 1 calc R
C20 C 0.7765(8) 0.0023(5) 0.4260(4) 0.0428(19) Uani 1 1 d .
H20A H 0.8450 -0.0525 0.4308 0.064 Uiso 1 1 calc R
H20B H 0.7027 0.0028 0.4730 0.064 Uiso 1 1 calc R
H20C H 0.8448 0.0572 0.4296 0.064 Uiso 1 1 calc R

loop_
_atom_site_aniso_label
_atom_site_aniso_U_11
_atom_site_aniso_U_22
_atom_site_aniso_U_33
_atom_site_aniso_U_23
_atom_site_aniso_U_13
_atom_site_aniso_U_12
Ir1 0.01742(13) 0.01841(13) 0.01735(12) -0.00097(11) -0.00109(8) 0.00147(10)
Cl1 0.0246(8) 0.0265(8) 0.0286(8) -0.0019(7) 0.0061(7) -0.0030(6)
N1 0.020(3) 0.023(3) 0.025(3) 0.000(2) -0.003(2) 0.001(2)
N2 0.023(3) 0.024(3) 0.024(3) -0.004(2) 0.004(2) -0.003(2)
C1 0.025(4) 0.044(4) 0.023(3) -0.003(3) -0.004(3) -0.004(3)
C2 0.026(4) 0.042(4) 0.029(4) -0.013(3) 0.001(3) -0.012(3)
C3 0.028(4) 0.026(4) 0.032(4) -0.013(3) 0.008(3) -0.005(3)
C4 0.017(3) 0.024(3) 0.017(3) 0.003(2) 0.002(2) -0.002(2)
C5 0.037(4) 0.022(3) 0.029(3) 0.001(3) 0.014(3) 0.005(3)
C6 0.027(4) 0.029(4) 0.035(4) 0.014(3) 0.013(3) 0.010(3)
C7 0.026(4) 0.035(4) 0.023(3) 0.013(3) 0.001(3) 0.003(3)
C8 0.026(3) 0.032(4) 0.022(3) -0.004(3) 0.003(3) 0.001(3)
C9 0.022(3) 0.021(3) 0.022(3) 0.005(3) 0.005(3) -0.002(3)
C10 0.026(3) 0.019(3) 0.024(3) -0.006(2) 0.000(3) 0.003(3)
C11 0.020(3) 0.021(3) 0.022(3) 0.000(2) 0.004(3) 0.006(2)
C12 0.017(3) 0.026(3) 0.022(3) -0.002(3) 0.002(2) 0.005(2)
C13 0.022(3) 0.028(3) 0.024(3) 0.000(3) 0.000(3) 0.011(3)
C14 0.030(4) 0.020(3) 0.030(3) -0.002(3) 0.009(3) 0.007(3)
C15 0.030(4) 0.029(4) 0.034(4) -0.011(3) -0.001(3) -0.004(3)
C16 0.033(4) 0.032(4) 0.023(3) 0.003(3) 0.004(3) 0.002(3)
C17 0.026(4) 0.039(4) 0.043(4) -0.008(3) -0.001(3) -0.005(3)
C18 0.041(4) 0.055(5) 0.026(4) 0.001(3) -0.008(3) 0.023(4)
C19 0.050(5) 0.024(4) 0.041(4) 0.016(3) 0.013(3) 0.011(3)
C20 0.039(4) 0.057(5) 0.031(4) 0.015(4) -0.004(3) 0.017(4)

loop_
_atom_type_symbol
_atom_type_description
_atom_type_scat_dispersion_real
_atom_type_scat_dispersion_imag
_atom_type_scat_source
C C 0.0033 0.0016 'International Tables Vol C Tables 4.2.6.8 and 6.1.1.4'
H H 0.0000 0.0000 'International Tables Vol C Tables 4.2.6.8 and 6.1.1.4'
N N 0.0061 0.0033 'International Tables Vol C Tables 4.2.6.8 and 6.1.1.4'
Cl Cl 0.1484 0.1585 'International Tables Vol C Tables 4.2.6.8 and 6.1.1.4'
Ir Ir -1.4442 7.9887 'International Tables Vol C Tables 4.2.6.8 and 6.1.1.4'

loop_
_geom_angle_atom_site_label_1
_geom_angle_atom_site_label_2
_geom_angle_atom_site_label_3
_geom_angle
C9 Ir1 N1 77.4(2)
C9 Ir1 C10 112.2(2)
N1 Ir1 C10 166.2(2)
C9 Ir1 C12 121.1(2)
N1 Ir1 C12 101.1(2)
C10 Ir1 C12 65.6(2)
C9 Ir1 C11 99.4(2)
N1 Ir1 C11 132.0(2)
C10 Ir1 C11 39.0(2)
C12 Ir1 C11 39.5(2)
C9 Ir1 C13 159.4(2)
N1 Ir1 C13 103.2(2)
C10 Ir1 C13 64.2(2)
C12 Ir1 C13 38.3(2)
C11 Ir1 C13 64.5(2)
C9 Ir1 C14 149.1(2)
N1 Ir1 C14 133.3(2)
C10 Ir1 C14 38.6(2)
C12 Ir1 C14 63.6(2)
C11 Ir1 C14 64.1(2)
C13 Ir1 C14 36.9(2)
C9 Ir1 Cl1 86.83(16)
N1 Ir1 Cl1 85.55(14)
C10 Ir1 Cl1 104.44(17)
C12 Ir1 Cl1 152.04(16)
C11 Ir1 Cl1 142.48(16)
C13 Ir1 Cl1 113.79(17)
C14 Ir1 Cl1 92.02(16)
C1 N1 N2 105.7(5)
C1 N1 Ir1 138.3(4)
N2 N1 Ir1 115.9(3)
C3 N2 N1 110.3(5)
C3 N2 C4 134.1(5)
N1 N2 C4 115.6(5)
N1 C1 C2 111.0(6)
N1 C1 H1 124.5
C2 C1 H1 124.5
C3 C2 C1 105.8(5)
C3 C2 H2 127.1
C1 C2 H2 127.1
N2 C3 C2 107.2(5)
N2 C3 H3 126.4
C2 C3 H3 126.4
C5 C4 C9 123.8(5)
C5 C4 N2 121.0(5)
C9 C4 N2 115.2(5)
C4 C5 C6 118.3(6)
C4 C5 H5 120.9
C6 C5 H5 120.9
C7 C6 C5 120.0(6)
C7 C6 H6 120.0
C5 C6 H6 120.0
C6 C7 C8 119.7(6)
C6 C7 C20 120.3(6)
C8 C7 C20 120.1(6)
C7 C8 C9 122.0(6)
C7 C8 H8 119.0
C9 C8 H8 119.0
C4 C9 C8 116.2(5)
C4 C9 Ir1 115.8(4)
C8 C9 Ir1 128.0(4)
C11 C10 C14 107.7(5)
C11 C10 C15 126.0(5)
C14 C10 C15 125.6(6)
C11 C10 Ir1 71.1(3)
C14 C10 Ir1 74.0(3)
C15 C10 Ir1 128.0(4)
C10 C11 C12 107.2(5)
C10 C11 C16 125.6(5)
C12 C11 C16 127.0(5)
C10 C11 Ir1 70.0(3)
C12 C11 Ir1 70.0(3)
C16 C11 Ir1 128.6(4)
C13 C12 C11 107.8(5)
C13 C12 C17 125.5(5)
C11 C12 C17 126.3(5)
C13 C12 Ir1 73.8(3)
C11 C12 Ir1 70.4(3)
C17 C12 Ir1 126.5(4)
C14 C13 C12 108.2(5)
C14 C13 C18 126.2(6)
C12 C13 C18 125.6(6)
C14 C13 Ir1 71.6(3)
C12 C13 Ir1 67.9(3)
C18 C13 Ir1 126.5(4)
C13 C14 C10 108.8(5)
C13 C14 C19 126.4(6)
C10 C14 C19 124.8(6)
C13 C14 Ir1 71.5(3)
C10 C14 Ir1 67.4(3)
C19 C14 Ir1 127.5(4)
C10 C15 H15A 109.5
C10 C15 H15B 109.5
H15A C15 H15B 109.5
C10 C15 H15C 109.5
H15A C15 H15C 109.5
H15B C15 H15C 109.5
C11 C16 H16A 109.5
C11 C16 H16B 109.5
H16A C16 H16B 109.5
C11 C16 H16C 109.5
H16A C16 H16C 109.5
H16B C16 H16C 109.5
C12 C17 H17A 109.5
C12 C17 H17B 109.5
H17A C17 H17B 109.5
C12 C17 H17C 109.5
H17A C17 H17C 109.5
H17B C17 H17C 109.5
C13 C18 H18A 109.5
C13 C18 H18B 109.5
H18A C18 H18B 109.5
C13 C18 H18C 109.5
H18A C18 H18C 109.5
H18B C18 H18C 109.5
C14 C19 H19A 109.5
C14 C19 H19B 109.5
H19A C19 H19B 109.5
C14 C19 H19C 109.5
H19A C19 H19C 109.5
H19B C19 H19C 109.5
C7 C20 H20A 109.5
C7 C20 H20B 109.5
H20A C20 H20B 109.5
C7 C20 H20C 109.5
H20A C20 H20C 109.5
H20B C20 H20C 109.5

loop_
_geom_bond_atom_site_label_1
_geom_bond_atom_site_label_2
_geom_bond_distance
Ir1 C9 2.061(6)
Ir1 N1 2.073(5)
Ir1 C10 2.146(6)
Ir1 C12 2.155(6)
Ir1 C11 2.160(6)
Ir1 C13 2.233(6)
Ir1 C14 2.234(6)
Ir1 Cl1 2.4159(15)
N1 C1 1.331(7)
N1 N2 1.368(6)
N2 C3 1.353(7)
N2 C4 1.405(7)
C1 C2 1.382(8)
C1 H1 0.9500
C2 C3 1.375(8)
C2 H2 0.9500
C3 H3 0.9500
C4 C5 1.385(8)
C4 C9 1.387(8)
C5 C6 1.406(8)
C5 H5 0.9500
C6 C7 1.383(9)
C6 H6 0.9500
C7 C8 1.397(8)
C7 C20 1.498(8)
C8 C9 1.402(7)
C8 H8 0.9500
C10 C11 1.437(8)
C10 C14 1.450(8)
C10 C15 1.500(8)
C11 C12 1.459(7)
C11 C16 1.496(8)
C12 C13 1.441(8)
C12 C17 1.489(8)
C13 C14 1.413(8)
C13 C18 1.504(8)
C14 C19 1.507(8)
C15 H15A 0.9800
C15 H15B 0.9800
C15 H15C 0.9800
C16 H16A 0.9800
C16 H16B 0.9800
C16 H16C 0.9800
C17 H17A 0.9800
C17 H17B 0.9800
C17 H17C 0.9800
C18 H18A 0.9800
C18 H18B 0.9800
C18 H18C 0.9800
C19 H19A 0.9800
C19 H19B 0.9800
C19 H19C 0.9800
C20 H20A 0.9800
C20 H20B 0.9800
C20 H20C 0.9800

loop_
_geom_torsion_atom_site_label_1
_geom_torsion_atom_site_label_2
_geom_torsion_atom_site_label_3
_geom_torsion_atom_site_label_4
_geom_torsion
C9 Ir1 N1 C1 -177.6(6)
C10 Ir1 N1 C1 47.0(12)
C12 Ir1 N1 C1 62.7(6)
C11 Ir1 N1 C1 91.0(6)
C13 Ir1 N1 C1 23.6(6)
C14 Ir1 N1 C1 -1.2(7)
Cl1 Ir1 N1 C1 -89.8(6)
C9 Ir1 N1 N2 -2.2(4)
C10 Ir1 N1 N2 -137.6(8)
C12 Ir1 N1 N2 -121.9(4)
C11 Ir1 N1 N2 -93.6(4)
C13 Ir1 N1 N2 -161.0(4)
C14 Ir1 N1 N2 174.2(4)
Cl1 Ir1 N1 N2 85.6(4)
C1 N1 N2 C3 0.2(6)
Ir1 N1 N2 C3 -176.6(4)
C1 N1 N2 C4 178.5(5)
Ir1 N1 N2 C4 1.7(6)
N2 N1 C1 C2 -0.1(7)
Ir1 N1 C1 C2 175.6(4)
N1 C1 C2 C3 -0.1(7)
N1 N2 C3 C2 -0.3(7)
C4 N2 C3 C2 -178.1(6)
C1 C2 C3 N2 0.2(7)
C3 N2 C4 C5 -1.4(10)
N1 N2 C4 C5 -179.2(5)
C3 N2 C4 C9 178.1(6)
N1 N2 C4 C9 0.3(7)
C9 C4 C5 C6 0.5(9)
N2 C4 C5 C6 180.0(5)
C4 C5 C6 C7 0.8(9)
C5 C6 C7 C8 -1.5(9)
C5 C6 C7 C20 177.0(6)
C6 C7 C8 C9 0.8(9)
C20 C7 C8 C9 -177.7(6)
C5 C4 C9 C8 -1.1(9)
N2 C4 C9 C8 179.4(5)
C5 C4 C9 Ir1 177.3(4)
N2 C4 C9 Ir1 -2.2(6)
C7 C8 C9 C4 0.4(9)
C7 C8 C9 Ir1 -177.7(4)
N1 Ir1 C9 C4 2.3(4)
C10 Ir1 C9 C4 171.9(4)
C12 Ir1 C9 C4 97.8(4)
C11 Ir1 C9 C4 133.4(4)
C13 Ir1 C9 C4 96.5(7)
C14 Ir1 C9 C4 -172.5(4)
Cl1 Ir1 C9 C4 -83.8(4)
N1 Ir1 C9 C8 -179.5(5)
C10 Ir1 C9 C8 -9.9(6)
C12 Ir1 C9 C8 -84.0(6)
C11 Ir1 C9 C8 -48.4(5)
C13 Ir1 C9 C8 -85.3(8)
C14 Ir1 C9 C8 5.8(8)
Cl1 Ir1 C9 C8 94.4(5)
C9 Ir1 C10 C11 -77.2(4)
N1 Ir1 C10 C11 55.1(10)
C12 Ir1 C10 C11 38.1(3)
C13 Ir1 C10 C11 80.6(4)
C14 Ir1 C10 C11 115.7(5)
Cl1 Ir1 C10 C11 -169.7(3)
C9 Ir1 C10 C14 167.2(3)
N1 Ir1 C10 C14 -60.6(10)
C12 Ir1 C10 C14 -77.5(4)
C11 Ir1 C10 C14 -115.7(5)
C13 Ir1 C10 C14 -35.1(3)
Cl1 Ir1 C10 C14 74.7(3)
C9 Ir1 C10 C15 44.2(6)
N1 Ir1 C10 C15 176.5(7)
C12 Ir1 C10 C15 159.5(6)
C11 Ir1 C10 C15 121.4(7)
C13 Ir1 C10 C15 -158.0(6)
C14 Ir1 C10 C15 -122.9(7)
Cl1 Ir1 C10 C15 -48.3(6)
C14 C10 C11 C12 5.0(6)
C15 C10 C11 C12 175.8(5)
Ir1 C10 C11 C12 -60.4(4)
C14 C10 C11 C16 -170.9(5)
C15 C10 C11 C16 -0.1(10)
Ir1 C10 C11 C16 123.7(6)
C14 C10 C11 Ir1 65.4(4)
C15 C10 C11 Ir1 -123.8(6)
C9 Ir1 C11 C10 113.7(3)
N1 Ir1 C11 C10 -164.7(3)
C12 Ir1 C11 C10 -117.9(5)
C13 Ir1 C11 C10 -79.8(4)
C14 Ir1 C11 C10 -38.7(3)
Cl1 Ir1 C11 C10 16.6(5)
C9 Ir1 C11 C12 -128.4(3)
N1 Ir1 C11 C12 -46.8(4)
C10 Ir1 C11 C12 117.9(5)
C13 Ir1 C11 C12 38.0(3)
C14 Ir1 C11 C12 79.1(3)
Cl1 Ir1 C11 C12 134.4(3)
C9 Ir1 C11 C16 -6.4(6)
N1 Ir1 C11 C16 75.1(6)
C10 Ir1 C11 C16 -120.2(7)
C12 Ir1 C11 C16 122.0(7)
C13 Ir1 C11 C16 160.0(6)
C14 Ir1 C11 C16 -158.9(6)
Cl1 Ir1 C11 C16 -103.6(5)
C10 C11 C12 C13 -4.4(6)
C16 C11 C12 C13 171.3(5)
Ir1 C11 C12 C13 -64.8(4)
C10 C11 C12 C17 -178.2(6)
C16 C11 C12 C17 -2.4(10)
Ir1 C11 C12 C17 121.4(6)
C10 C11 C12 Ir1 60.4(4)
C16 C11 C12 Ir1 -123.8(6)
C9 Ir1 C12 C13 -179.3(3)
N1 Ir1 C12 C13 -97.3(3)
C10 Ir1 C12 C13 78.6(4)
C11 Ir1 C12 C13 116.2(5)
C14 Ir1 C12 C13 35.7(3)
Cl1 Ir1 C12 C13 4.2(5)
C9 Ir1 C12 C11 64.5(4)
N1 Ir1 C12 C11 146.4(3)
C10 Ir1 C12 C11 -37.6(3)
C13 Ir1 C12 C11 -116.2(5)
C14 Ir1 C12 C11 -80.5(4)
Cl1 Ir1 C12 C11 -112.0(4)
C9 Ir1 C12 C17 -56.8(6)
N1 Ir1 C12 C17 25.2(5)
C10 Ir1 C12 C17 -158.9(6)
C11 Ir1 C12 C17 -121.3(7)
C13 Ir1 C12 C17 122.5(7)
C14 Ir1 C12 C17 158.2(6)
Cl1 Ir1 C12 C17 126.7(5)
C11 C12 C13 C14 2.1(7)
C17 C12 C13 C14 176.0(6)
Ir1 C12 C13 C14 -60.5(4)
C11 C12 C13 C18 -177.5(5)
C17 C12 C13 C18 -3.6(10)
Ir1 C12 C13 C18 119.9(6)
C11 C12 C13 Ir1 62.6(4)
C17 C12 C13 Ir1 -123.6(6)
C9 Ir1 C13 C14 121.2(6)
N1 Ir1 C13 C14 -149.4(3)
C10 Ir1 C13 C14 36.7(3)
C12 Ir1 C13 C14 119.4(5)
C11 Ir1 C13 C14 80.2(4)
Cl1 Ir1 C13 C14 -58.4(4)
C9 Ir1 C13 C12 1.8(8)
N1 Ir1 C13 C12 91.2(3)
C10 Ir1 C13 C12 -82.7(4)
C11 Ir1 C13 C12 -39.2(3)
C14 Ir1 C13 C12 -119.4(5)
Cl1 Ir1 C13 C12 -177.8(3)
C9 Ir1 C13 C18 -116.9(7)
N1 Ir1 C13 C18 -27.5(6)
C10 Ir1 C13 C18 158.6(6)
C12 Ir1 C13 C18 -118.7(7)
C11 Ir1 C13 C18 -157.9(6)
C14 Ir1 C13 C18 121.9(7)
Cl1 Ir1 C13 C18 63.5(6)
C12 C13 C14 C10 1.0(7)
C18 C13 C14 C10 -179.4(6)
Ir1 C13 C14 C10 -57.2(4)
C12 C13 C14 C19 -178.4(6)
C18 C13 C14 C19 1.2(10)
Ir1 C13 C14 C19 123.4(6)
C12 C13 C14 Ir1 58.2(4)
C18 C13 C14 Ir1 -122.2(6)
C11 C10 C14 C13 -3.7(7)
C15 C10 C14 C13 -174.6(6)
Ir1 C10 C14 C13 59.8(4)
C11 C10 C14 C19 175.6(6)
C15 C10 C14 C19 4.7(9)
Ir1 C10 C14 C19 -120.9(6)
C11 C10 C14 Ir1 -63.5(4)
C15 C10 C14 Ir1 125.6(6)
C9 Ir1 C14 C13 -144.1(4)
N1 Ir1 C14 C13 42.9(5)
C10 Ir1 C14 C13 -120.4(5)
C12 Ir1 C14 C13 -37.1(3)
C11 Ir1 C14 C13 -81.3(4)
Cl1 Ir1 C14 C13 128.7(3)
C9 Ir1 C14 C10 -23.6(6)
N1 Ir1 C14 C10 163.4(3)
C12 Ir1 C14 C10 83.3(4)
C11 Ir1 C14 C10 39.1(3)
C13 Ir1 C14 C10 120.4(5)
Cl1 Ir1 C14 C10 -110.8(3)
C9 Ir1 C14 C19 93.8(7)
N1 Ir1 C14 C19 -79.2(6)
C10 Ir1 C14 C19 117.4(7)
C12 Ir1 C14 C19 -159.2(6)
C11 Ir1 C14 C19 156.5(6)
C13 Ir1 C14 C19 -122.2(7)
Cl1 Ir1 C14 C19 6.6(6)
